data_2106916
loop_
_publ_author_name
'Jain, P.C.'
'Trigunayat, G.C.'

_publ_section_title
;
 Refinements in the method for structure determination of polytypes:
 crystal structure analysis of 11 new cadmium iodide polytypes
;
_journal_name_full 'Acta Crystallographica B (24,1968-38,1982)'
_journal_page_first 2677
_journal_page_last 2684
_journal_volume 34
_journal_year 1978
_chemical_formula_sum 'Cd I2'
_space_group_IT_number 156
_symmetry_space_group_name_Hall 'P 3 -2"'
_symmetry_space_group_name_H-M 'P 3 m 1'
_cell_angle_alpha 90
_cell_angle_beta 90
_cell_angle_gamma 120
_cell_formula_units_Z 10
_cell_length_a 4.24
_cell_length_b 4.24
_cell_length_c 68.34999
_cell_volume 1064.145
_citation_journal_id_ASTM ACBCAR
_cod_data_source_file Jain_ACBCAR_1978_371.cif
_cod_data_source_block Cd1I2
_cod_original_formula_sum 'Cd1 I2'
_cod_database_code 2106916

loop_
_symmetry_equiv_pos_as_xyz
x,y,z
-y,x-y,z
-x+y,-x,z
-y,-x,z
x,x-y,z
-x+y,y,z

loop_
_atom_site_label
_atom_site_type_symbol
_atom_site_fract_x
_atom_site_fract_y
_atom_site_fract_z
_atom_site_occupancy
_atom_site_U_iso_or_equiv
I10 I-1 0.3333 0.6667 0.45 1 0.0
I13 I-1 0 0 0.6 1 0.0
I17 I-1 0 0 0.8 1 0.0
I12 I-1 0.3333 0.6667 0.55 1 0.0
I14 I-1 0.3333 0.6667 0.65 1 0.0
I11 I-1 0.6667 0.3333 0.5 1 0.0
I15 I-1 0 0 0.7 1 0.0
I5 I-1 0 0 0.2 1 0.0
I9 I-1 0 0 0.4 1 0.0
Cd4 Cd+2 0.6667 0.3333 0.325 1 0.0
Cd2 Cd+2 0 0 0.125 1 0.0
Cd3 Cd+2 0.6667 0.3333 0.225 1 0.0
I2 I-1 0.3333 0.6667 0.05 1 0.0
Cd10 Cd+2 0.6667 0.3333 0.925 1 0.0
I6 I-1 0.3333 0.6667 0.25 1 0.0
I4 I-1 0.3333 0.6667 0.15 1 0.0
I19 I-1 0 0 0.9 1 0.0
Cd7 Cd+2 0.6667 0.3333 0.625 1 0.0
I18 I-1 0.3333 0.6667 0.85 1 0.0
Cd1 Cd+2 0.6667 0.3333 0.025 1 0.0
Cd9 Cd+2 0.6667 0.3333 0.825 1 0.0
I7 I-1 0 0 0.3 1 0.0
Cd5 Cd+2 0.6667 0.3333 0.425 1 0.0
I20 I-1 0.3333 0.6667 0.95 1 0.0
I1 I-1 0 0 0 1 0.0
Cd8 Cd+2 0.6667 0.3333 0.725 1 0.0
I8 I-1 0.3333 0.6667 0.35 1 0.0
Cd6 Cd+2 0 0 0.525 1 0.0
I16 I-1 0.3333 0.6667 0.75 1 0.0
I3 I-1 0.6667 0.3333 0.1 1 0.0
